data_2206665
loop_
_publ_author_name
'Yuan, Wen-Bing'
'Zhang, Qi'

_publ_section_title Dichloro[<i>N</i>,<i>N</i>-dimethyl-<i>N</i>'-(2-pyridylmethylidene)ethane-1,2-diamine]copper(II)
_journal_coeditor_code CI6639
_journal_issue 9
_journal_name_full 'Acta Crystallographica Section E'
_journal_page_first m1883
_journal_page_last m1884
_journal_paper_doi 10.1107/S1600536805026814
_journal_volume 61
_journal_year 2005
_chemical_formula_iupac '[Cu Cl2 (C10 H15 N3)]'
_chemical_formula_moiety 'C10 H15 Cl2 Cu N3'
_chemical_formula_sum 'C10 H15 Cl2 Cu N3'
_chemical_formula_weight 311.69
_chemical_name_systematic
;
Dichloro[N,N'-dimethyl-N'-(2-pyridylmethylidene)ethane-1,2-diamine]copper(II)
;
_space_group_IT_number 2
_symmetry_cell_setting triclinic
_symmetry_space_group_name_Hall '-P 1'
_symmetry_space_group_name_H-M 'P -1'
_atom_sites_solution_hydrogens geom
_atom_sites_solution_primary direct
_atom_sites_solution_secondary difmap
_audit_creation_method SHELXL-97
_cell_angle_alpha 100.1810(10)
_cell_angle_beta 101.9460(10)
_cell_angle_gamma 100.8550(10)
_cell_formula_units_Z 2
_cell_length_a 7.3030(10)
_cell_length_b 8.0090(10)
_cell_length_c 11.9950(10)
_cell_measurement_reflns_used 4455
_cell_measurement_temperature 298(2)
_cell_measurement_theta_max 28.23
_cell_measurement_theta_min 2.66
_cell_volume 656.90(13)
_computing_cell_refinement 'SAINT (Bruker, 1998)'
_computing_data_collection 'SMART (Bruker, 1998)'
_computing_data_reduction SAINT
_computing_molecular_graphics 'SHELXTL (Sheldrick, 1997b)'
_computing_publication_material SHELXTL
_computing_structure_refinement 'SHELXL97 (Sheldrick, 1997a)'
_computing_structure_solution 'SHELXS97 (Sheldrick, 1997a)'
_diffrn_ambient_temperature 298(2)
_diffrn_measured_fraction_theta_full 0.982
_diffrn_measured_fraction_theta_max 0.982
_diffrn_measurement_device_type 'Bruker SMART CCD area-detector'
_diffrn_measurement_method \w
_diffrn_radiation_monochromator graphite
_diffrn_radiation_source 'fine-focus sealed tube'
_diffrn_radiation_type MoK\a
_diffrn_radiation_wavelength 0.71073
_diffrn_reflns_av_R_equivalents 0.0174
_diffrn_reflns_av_sigmaI/netI 0.0213
_diffrn_reflns_limit_h_max 9
_diffrn_reflns_limit_h_min -9
_diffrn_reflns_limit_k_max 10
_diffrn_reflns_limit_k_min -10
_diffrn_reflns_limit_l_max 15
_diffrn_reflns_limit_l_min -15
_diffrn_reflns_number 7629
_diffrn_reflns_theta_full 27.50
_diffrn_reflns_theta_max 27.50
_diffrn_reflns_theta_min 1.78
_diffrn_standards_decay_% 0
_diffrn_standards_number 0
_exptl_absorpt_coefficient_mu 2.046
_exptl_absorpt_correction_T_max 0.8534
_exptl_absorpt_correction_T_min 0.6617
_exptl_absorpt_correction_type multi-scan
_exptl_absorpt_process_details '(SADABS; Sheldrick, 1996)'
_exptl_crystal_colour blue
_exptl_crystal_density_diffrn 1.576
_exptl_crystal_density_method 'not measured'
_exptl_crystal_description Block
_exptl_crystal_F_000 318
_exptl_crystal_size_max 0.22
_exptl_crystal_size_mid 0.10
_exptl_crystal_size_min 0.08
_refine_diff_density_max 0.235
_refine_diff_density_min -0.261
_refine_ls_extinction_method none
_refine_ls_goodness_of_fit_ref 1.086
_refine_ls_hydrogen_treatment constr
_refine_ls_matrix_type full
_refine_ls_number_parameters 147
_refine_ls_number_reflns 2972
_refine_ls_number_restraints 0
_refine_ls_restrained_S_all 1.086
_refine_ls_R_factor_all 0.0276
_refine_ls_R_factor_gt 0.0253
_refine_ls_shift/su_max 0.001
_refine_ls_shift/su_mean 0.000
_refine_ls_structure_factor_coef Fsqd
_refine_ls_weighting_details 'calc w = 1/[\s^2^(Fo^2^)+(0.0265P)^2^+0.0926P] where P = (Fo^2^+2Fc^2^)/3'
_refine_ls_weighting_scheme calc
_refine_ls_wR_factor_gt 0.0586
_refine_ls_wR_factor_ref 0.0600
_reflns_number_gt 2774
_reflns_number_total 2972
_reflns_threshold_expression I>2\s(I)
_cod_data_source_file ci6639.cif
_cod_data_source_block I
_cod_depositor_comments
;
The following automatic conversions were performed:
'_symmetry_cell_setting' value 'Triclinic' changed to 'triclinic'
according to '/home/saulius/struct/CIF-dictionaries/cif_core.dic'
dictionary named 'cif_core.dic' version 2.4.1 from 2010-06-29.

Automatic conversion script
Id: cif_fix_enum 1527 2010-12-29 10:47:43Z saulius 

The following automatic conversions were performed:

'_symmetry_cell_setting' value 'Triclinic' changed to 'triclinic'
according to /home/saulius/struct/CIF-dictionaries/cif_core.dic
dictionary named 'cif_core.dic' version 2.4.1 from 2010-06-29.

Automatic conversion script
Id: cif_fix_values 1715 2011-07-08 13:25:40Z adriana 
;
_cod_database_code 2206665
_cod_database_fobs_code 2206665

loop_
_symmetry_equiv_pos_as_xyz
'x, y, z'
'-x, -y, -z'

loop_
_atom_site_label
_atom_site_fract_x
_atom_site_fract_y
_atom_site_fract_z
_atom_site_U_iso_or_equiv
_atom_site_adp_type
_atom_site_calc_flag
_atom_site_refinement_flags
_atom_site_occupancy
_atom_site_type_symbol
Cu1 0.23315(3) 0.89089(3) 0.762315(17) 0.03785(8) Uani d . 1 Cu
Cl1 0.13875(7) 1.10006(6) 0.87363(4) 0.05413(13) Uani d . 1 Cl
Cl2 0.00445(7) 0.73796(8) 0.60076(4) 0.06132(14) Uani d . 1 Cl
N1 0.4034(2) 1.0713(2) 0.67846(13) 0.0467(4) Uani d . 1 N
N2 0.4990(2) 0.8207(2) 0.77508(13) 0.0461(4) Uani d . 1 N
N3 0.2167(2) 0.6904(2) 0.87483(14) 0.0458(3) Uani d . 1 N
C1 0.3496(3) 1.1946(3) 0.62771(18) 0.0555(5) Uani d . 1 C
H1 0.2267 1.2124 0.6253 0.067 Uiso calc R 1 H
C2 0.4694(3) 1.2978(3) 0.57819(19) 0.0634(6) Uani d . 1 C
H2 0.4275 1.3836 0.5435 0.076 Uiso calc R 1 H
C3 0.6506(3) 1.2720(3) 0.58092(19) 0.0674(6) Uani d . 1 C
H3 0.7338 1.3408 0.5489 0.081 Uiso calc R 1 H
C4 0.7073(3) 1.1427(3) 0.63170(19) 0.0615(6) Uani d . 1 C
H4 0.8286 1.1215 0.6336 0.074 Uiso calc R 1 H
C5 0.5809(3) 1.0453(3) 0.67974(16) 0.0486(4) Uani d . 1 C
C6 0.6246(3) 0.9021(3) 0.73319(17) 0.0527(5) Uani d . 1 C
H6 0.7420 0.8716 0.7363 0.063 Uiso calc R 1 H
C7 0.5269(3) 0.6750(3) 0.8296(2) 0.0556(5) Uani d . 1 C
H7A 0.6055 0.7180 0.9091 0.067 Uiso calc R 1 H
H7B 0.5910 0.6010 0.7859 0.067 Uiso calc R 1 H
C8 0.3298(3) 0.5731(3) 0.8291(2) 0.0566(5) Uani d . 1 C
H8A 0.2623 0.5105 0.7500 0.068 Uiso calc R 1 H
H8B 0.3437 0.4882 0.8769 0.068 Uiso calc R 1 H
C9 0.0171(3) 0.5910(3) 0.8577(2) 0.0675(6) Uani d . 1 C
H9A -0.0412 0.5479 0.7756 0.101 Uiso calc R 1 H
H9B -0.0552 0.6658 0.8912 0.101 Uiso calc R 1 H
H9C 0.0180 0.4946 0.8952 0.101 Uiso calc R 1 H
C10 0.2983(3) 0.7676(3) 1.00050(18) 0.0614(5) Uani d . 1 C
H10A 0.3020 0.6763 1.0425 0.092 Uiso calc R 1 H
H10B 0.2197 0.8407 1.0284 0.092 Uiso calc R 1 H
H10C 0.4265 0.8362 1.0125 0.092 Uiso calc R 1 H

loop_
_atom_site_aniso_label
_atom_site_aniso_U_11
_atom_site_aniso_U_22
_atom_site_aniso_U_33
_atom_site_aniso_U_12
_atom_site_aniso_U_13
_atom_site_aniso_U_23
Cu1 0.03039(11) 0.04033(12) 0.04270(13) 0.00863(8) 0.01185(8) 0.00536(9)
Cl1 0.0536(3) 0.0512(3) 0.0607(3) 0.0179(2) 0.0230(2) 0.0043(2)
Cl2 0.0503(3) 0.0737(3) 0.0479(3) 0.0012(2) 0.0063(2) 0.0035(2)
N1 0.0419(8) 0.0476(9) 0.0485(9) 0.0047(7) 0.0179(7) 0.0038(7)
N2 0.0362(8) 0.0501(9) 0.0500(9) 0.0102(7) 0.0129(7) 0.0036(7)
N3 0.0383(8) 0.0473(9) 0.0519(9) 0.0077(7) 0.0122(7) 0.0123(7)
C1 0.0536(12) 0.0554(12) 0.0578(12) 0.0082(9) 0.0207(10) 0.0103(9)
C2 0.0735(15) 0.0564(12) 0.0574(13) 0.0019(11) 0.0217(11) 0.0129(10)
C3 0.0659(14) 0.0705(15) 0.0569(13) -0.0126(12) 0.0269(11) 0.0082(11)
C4 0.0449(11) 0.0721(14) 0.0615(13) -0.0026(10) 0.0226(10) 0.0057(11)
C5 0.0392(9) 0.0555(11) 0.0443(10) 0.0010(8) 0.0148(8) -0.0010(8)
C6 0.0340(9) 0.0644(12) 0.0560(11) 0.0098(9) 0.0139(8) 0.0023(9)
C7 0.0482(11) 0.0586(12) 0.0636(12) 0.0234(9) 0.0148(9) 0.0106(10)
C8 0.0577(12) 0.0445(10) 0.0691(13) 0.0166(9) 0.0147(10) 0.0130(9)
C9 0.0464(12) 0.0759(15) 0.0784(15) -0.0018(11) 0.0153(11) 0.0297(12)
C10 0.0576(12) 0.0751(15) 0.0515(12) 0.0149(11) 0.0133(10) 0.0156(10)

loop_
_atom_type_symbol
_atom_type_description
_atom_type_scat_dispersion_real
_atom_type_scat_dispersion_imag
_atom_type_scat_source
C C 0.0033 0.0016 'International Tables Vol C Tables 4.2.6.8 and 6.1.1.4'
H H 0.0000 0.0000 'International Tables Vol C Tables 4.2.6.8 and 6.1.1.4'
N N 0.0061 0.0033 'International Tables Vol C Tables 4.2.6.8 and 6.1.1.4'
Cl Cl 0.1484 0.1585 'International Tables Vol C Tables 4.2.6.8 and 6.1.1.4'
Cu Cu 0.3201 1.2651 'International Tables Vol C Tables 4.2.6.8 and 6.1.1.4'

loop_
_geom_angle_atom_site_label_1
_geom_angle_atom_site_label_2
_geom_angle_atom_site_label_3
_geom_angle
_geom_angle_publ_flag
N2 Cu1 N1 74.25(6) yes
N2 Cu1 Cl1 132.19(4) yes
N1 Cu1 Cl1 95.85(4) yes
N2 Cu1 Cl2 113.68(4) yes
N1 Cu1 Cl2 98.29(4) yes
Cl1 Cu1 Cl2 114.01(2) yes
N2 Cu1 N3 76.84(6) yes
N1 Cu1 N3 150.35(6) yes
Cl1 Cu1 N3 98.64(4) yes
Cl2 Cu1 N3 99.20(4) yes
C1 N1 C5 118.09(17) ?
C1 N1 Cu1 128.13(13) ?
C5 N1 Cu1 113.78(13) ?
C6 N2 C7 123.01(17) ?
C6 N2 Cu1 119.30(14) ?
C7 N2 Cu1 117.66(12) ?
C8 N3 C10 111.28(16) ?
C8 N3 C9 109.32(17) ?
C10 N3 C9 108.68(17) ?
C8 N3 Cu1 102.47(11) ?
C10 N3 Cu1 113.11(13) ?
C9 N3 Cu1 111.85(12) ?
N1 C1 C2 122.5(2) ?
N1 C1 H1 118.8 ?
C2 C1 H1 118.8 ?
C3 C2 C1 119.2(2) ?
C3 C2 H2 120.4 ?
C1 C2 H2 120.4 ?
C2 C3 C4 119.0(2) ?
C2 C3 H3 120.5 ?
C4 C3 H3 120.5 ?
C3 C4 C5 118.8(2) ?
C3 C4 H4 120.6 ?
C5 C4 H4 120.6 ?
N1 C5 C4 122.5(2) ?
N1 C5 C6 114.20(16) ?
C4 C5 C6 123.29(19) ?
N2 C6 C5 118.45(17) ?
N2 C6 H6 120.8 ?
C5 C6 H6 120.8 ?
N2 C7 C8 107.34(15) ?
N2 C7 H7A 110.2 ?
C8 C7 H7A 110.2 ?
N2 C7 H7B 110.2 ?
C8 C7 H7B 110.2 ?
H7A C7 H7B 108.5 ?
N3 C8 C7 110.77(16) ?
N3 C8 H8A 109.5 ?
C7 C8 H8A 109.5 ?
N3 C8 H8B 109.5 ?
C7 C8 H8B 109.5 ?
H8A C8 H8B 108.1 ?
N3 C9 H9A 109.5 ?
N3 C9 H9B 109.5 ?
H9A C9 H9B 109.5 ?
N3 C9 H9C 109.5 ?
H9A C9 H9C 109.5 ?
H9B C9 H9C 109.5 ?
N3 C10 H10A 109.5 ?
N3 C10 H10B 109.5 ?
H10A C10 H10B 109.5 ?
N3 C10 H10C 109.5 ?
H10A C10 H10C 109.5 ?
H10B C10 H10C 109.5 ?

loop_
_geom_bond_atom_site_label_1
_geom_bond_atom_site_label_2
_geom_bond_distance
_geom_bond_publ_flag
Cu1 N2 2.104(2) yes
Cu1 N1 2.236(2) yes
Cu1 Cl1 2.2560(10) yes
Cu1 Cl2 2.2570(10) yes
Cu1 N3 2.275(2) yes
N1 C1 1.327(3) ?
N1 C5 1.348(2) ?
N2 C6 1.265(2) ?
N2 C7 1.461(3) ?
N3 C8 1.470(2) ?
N3 C10 1.473(3) ?
N3 C9 1.477(2) ?
C1 C2 1.385(3) ?
C1 H1 0.93 ?
C2 C3 1.372(3) ?
C2 H2 0.93 ?
C3 C4 1.376(3) ?
C3 H3 0.93 ?
C4 C5 1.379(3) ?
C4 H4 0.93 ?
C5 C6 1.464(3) ?
C6 H6 0.93 ?
C7 C8 1.514(3) ?
C7 H7A 0.97 ?
C7 H7B 0.97 ?
C8 H8A 0.97 ?
C8 H8B 0.97 ?
C9 H9A 0.96 ?
C9 H9B 0.96 ?
C9 H9C 0.96 ?
C10 H10A 0.96 ?
C10 H10B 0.96 ?
C10 H10C 0.96 ?

loop_
_geom_torsion_atom_site_label_1
_geom_torsion_atom_site_label_2
_geom_torsion_atom_site_label_3
_geom_torsion_atom_site_label_4
_geom_torsion
N2 Cu1 N1 C1 178.28(17)
Cl1 Cu1 N1 C1 -49.45(16)
Cl2 Cu1 N1 C1 65.91(16)
N3 Cu1 N1 C1 -168.48(15)
N2 Cu1 N1 C5 -0.51(12)
Cl1 Cu1 N1 C5 131.76(12)
Cl2 Cu1 N1 C5 -112.88(12)
N3 Cu1 N1 C5 12.73(19)
N1 Cu1 N2 C6 -0.53(14)
Cl1 Cu1 N2 C6 -84.06(15)
Cl2 Cu1 N2 C6 91.75(15)
N3 Cu1 N2 C6 -173.85(16)
N1 Cu1 N2 C7 -178.70(15)
Cl1 Cu1 N2 C7 97.77(14)
Cl2 Cu1 N2 C7 -86.42(14)
N3 Cu1 N2 C7 7.98(13)
N2 Cu1 N3 C8 -32.14(12)
N1 Cu1 N3 C8 -45.23(17)
Cl1 Cu1 N3 C8 -163.61(11)
Cl2 Cu1 N3 C8 80.19(11)
N2 Cu1 N3 C10 87.75(13)
N1 Cu1 N3 C10 74.67(17)
Cl1 Cu1 N3 C10 -43.71(13)
Cl2 Cu1 N3 C10 -159.91(12)
N2 Cu1 N3 C9 -149.13(15)
N1 Cu1 N3 C9 -162.21(14)
Cl1 Cu1 N3 C9 79.41(14)
Cl2 Cu1 N3 C9 -36.80(14)
C5 N1 C1 C2 -1.0(3)
Cu1 N1 C1 C2 -179.70(15)
N1 C1 C2 C3 0.3(3)
C1 C2 C3 C4 0.7(3)
C2 C3 C4 C5 -1.0(3)
C1 N1 C5 C4 0.7(3)
Cu1 N1 C5 C4 179.61(15)
C1 N1 C5 C6 -177.60(17)
Cu1 N1 C5 C6 1.3(2)
C3 C4 C5 N1 0.3(3)
C3 C4 C5 C6 178.41(19)
C7 N2 C6 C5 179.52(17)
Cu1 N2 C6 C5 1.5(2)
N1 C5 C6 N2 -1.9(3)
C4 C5 C6 N2 179.87(19)
C6 N2 C7 C8 -160.19(18)
Cu1 N2 C7 C8 17.9(2)
C10 N3 C8 C7 -67.9(2)
C9 N3 C8 C7 172.02(17)
Cu1 N3 C8 C7 53.24(18)
N2 C7 C8 N3 -49.0(2)
